data_2200308
loop_
_publ_author_name
'Chen, Zhen-Feng'
'Xie, Yong-Rong'
'Fun, Hoong-Kun'
'Chantrapromma, Suchada'
'Razak, Ibrahim Abdul'
'Xiong, Ren-Gen'
'You, Xiao-Zeng'

_publ_section_title
;
 4-[(3-Pyridylamino)methyl]phenol
;
_journal_issue 5
_journal_name_full 'Acta Crystallographica Section E'
_journal_page_first o411
_journal_page_last o413
_journal_paper_doi 10.1107/S1600536801005037
_journal_volume 57
_journal_year 2001
_chemical_formula_iupac 'C12 H12 N2 O'
_chemical_formula_moiety 'C12 H12 N2 O'
_chemical_formula_sum 'C12 H12 N2 O'
_chemical_formula_weight 200.24
_chemical_name_systematic
;
4-[(3-Pyridylamino)methyl]phenol
;
_space_group_IT_number 19
_symmetry_cell_setting orthorhombic
_symmetry_space_group_name_Hall 'P 2ac 2ab'
_symmetry_space_group_name_H-M 'P 21 21 21'
_audit_creation_method SHELXL-97
_cell_angle_alpha 90.00
_cell_angle_beta 90.00
_cell_angle_gamma 90.00
_cell_formula_units_Z 4
_cell_length_a 6.5392(2)
_cell_length_b 7.60770(10)
_cell_length_c 20.3127(5)
_cell_measurement_reflns_used 2653
_cell_measurement_temperature 293(2)
_cell_measurement_theta_max 29.53
_cell_measurement_theta_min 2.01
_cell_volume 1010.52(4)
_computing_cell_refinement 'SAINT (Siemens, 1996)'
_computing_data_collection 'SMART (Siemens, 1996)'
_computing_data_reduction 'SAINT and SADABS (Sheldrick, 1996)'
_computing_molecular_graphics SHELXTL
_computing_publication_material 'SHELXTL, PARST (Nardelli, 1995) and PLATON (Spek, 1990)'
_computing_structure_refinement SHELXTL
_computing_structure_solution 'SHELXTL (Sheldrick, 1997)'
_diffrn_ambient_temperature 293(2)
_diffrn_detector_area_resol_mean 8.33
_diffrn_measured_fraction_theta_full 1.000
_diffrn_measured_fraction_theta_max 1.000
_diffrn_measurement_device_type 'Siemens SMART CCD area-detector'
_diffrn_measurement_method \w
_diffrn_radiation_monochromator graphite
_diffrn_radiation_source 'fine-focus sealed tube'
_diffrn_radiation_type MoK\a
_diffrn_radiation_wavelength .71073
_diffrn_reflns_av_R_equivalents .0787
_diffrn_reflns_av_sigmaI/netI .0876
_diffrn_reflns_limit_h_max 8
_diffrn_reflns_limit_h_min -5
_diffrn_reflns_limit_k_max 9
_diffrn_reflns_limit_k_min -9
_diffrn_reflns_limit_l_max 24
_diffrn_reflns_limit_l_min -26
_diffrn_reflns_number 6968
_diffrn_reflns_theta_full 27.47
_diffrn_reflns_theta_max 27.47
_diffrn_reflns_theta_min 2.01
_exptl_absorpt_coefficient_mu .086
_exptl_absorpt_correction_type none
_exptl_crystal_colour yellow
_exptl_crystal_density_diffrn 1.316
_exptl_crystal_density_method 'not measured'
_exptl_crystal_description 'rectangular block'
_exptl_crystal_F_000 424
_exptl_crystal_size_max .20
_exptl_crystal_size_mid .14
_exptl_crystal_size_min .01
_refine_diff_density_max .159
_refine_diff_density_min -.187
_refine_ls_extinction_method none
_refine_ls_goodness_of_fit_ref .990
_refine_ls_hydrogen_treatment mixed
_refine_ls_matrix_type full
_refine_ls_number_parameters 144
_refine_ls_number_reflns 2308
_refine_ls_number_restraints 0
_refine_ls_restrained_S_all .990
_refine_ls_R_factor_all .1100
_refine_ls_R_factor_gt .0577
_refine_ls_shift/su_max <0.001
_refine_ls_shift/su_mean .000
_refine_ls_structure_factor_coef Fsqd
_refine_ls_weighting_details 'calc w = 1/[\s^2^(Fo^2^)+(0.0525P)^2^] where P = (Fo^2^+2Fc^2^)/3'
_refine_ls_weighting_scheme calc
_refine_ls_wR_factor_ref .1333
_reflns_number_gt 1400
_reflns_number_total 2308
_reflns_threshold_expression I>2\s(I)
_cod_data_source_file na6064.cif
_cod_data_source_block I
_cod_depositor_comments
;
The following automatic conversions were performed:
'_symmetry_cell_setting' value 'Orthorhombic' changed to 'orthorhombic'
according to '/home/saulius/struct/CIF-dictionaries/cif_core.dic'
dictionary named 'cif_core.dic' version 2.4.1 from 2010-06-29.

Automatic conversion script
Id: cif_fix_enum 1527 2010-12-29 10:47:43Z saulius 

The following automatic conversions were performed:

'_symmetry_cell_setting' value 'Orthorhombic' changed to
'orthorhombic' according to
/home/saulius/struct/CIF-dictionaries/cif_core.dic dictionary named
'cif_core.dic' version 2.4.1 from 2010-06-29.

Automatic conversion script
Id: cif_fix_values 1715 2011-07-08 13:25:40Z adriana 
;
_cod_database_code 2200308
_cod_database_fobs_code 2200308

loop_
_symmetry_equiv_pos_as_xyz
'x, y, z'
'-x+1/2, -y, z+1/2'
'-x, y+1/2, -z+1/2'
'x+1/2, -y+1/2, -z'

loop_
_atom_site_label
_atom_site_fract_x
_atom_site_fract_y
_atom_site_fract_z
_atom_site_U_iso_or_equiv
_atom_site_adp_type
_atom_site_calc_flag
_atom_site_refinement_flags
_atom_site_occupancy
_atom_site_disorder_assembly
_atom_site_disorder_group
_atom_site_type_symbol
O1 -.1374(3) -.2800(3) .13307(10) .0513(6) Uani d . 1 . . O
N1 .4632(4) -.0819(3) .36769(12) .0474(7) Uani d . 1 . . N
N2 .6644(4) .0710(3) .52458(11) .0565(7) Uani d . 1 . . N
C1 .1771(4) -.2875(4) .28009(14) .0429(7) Uani d . 1 . . C
H1C .1673 -.3289 .3230 .051 Uiso calc R 1 . . H
C2 .0173(5) -.3155(4) .23731(13) .0423(7) Uani d . 1 . . C
H2B -.0978 -.3767 .2515 .051 Uiso calc R 1 . . H
C3 .0265(4) -.2536(3) .17339(12) .0382(7) Uani d . 1 . . C
C4 .2022(4) -.1703(4) .15207(13) .0434(7) Uani d . 1 . . C
H4A .2124 -.1317 .1088 .052 Uiso calc R 1 . . H
C5 .3637(5) -.1444(3) .19547(13) .0423(7) Uani d . 1 . . C
H5A .4819 -.0895 .1805 .051 Uiso calc R 1 . . H
C6 .3529(4) -.1985(3) .26062(12) .0378(7) Uani d . 1 . . C
C7 .5280(5) -.1666(4) .30710(13) .0449(7) Uani d . 1 . . C
H7A .5924 -.2780 .3176 .054 Uiso calc R 1 . . H
H7B .6291 -.0933 .2855 .054 Uiso calc R 1 . . H
C8 .5991(4) -.0572(3) .41807(12) .0387(6) Uani d . 1 . . C
C9 .5452(5) .0443(4) .47296(13) .0489(8) Uani d . 1 . . C
H9A .4166 .0965 .4731 .059 Uiso calc R 1 . . H
C10 .8513(6) -.0047(5) .52411(16) .0633(9) Uani d . 1 . . C
H10A .9368 .0117 .5602 .076 Uiso calc R 1 . . H
C11 .9195(5) -.1041(4) .47280(15) .0547(8) Uani d . 1 . . C
H11A 1.0489 -.1546 .4742 .066 Uiso calc R 1 . . H
C12 .7959(4) -.1290(4) .41932(14) .0472(8) Uani d . 1 . . C
H12A .8430 -.1939 .3836 .057 Uiso calc R 1 . . H
H1A -.132(6) -.209(5) .0927(18) .099(13) Uiso d . 1 . . H
H1B .364(5) -.004(4) .3607(16) .077(11) Uiso d . 1 . . H

loop_
_atom_site_aniso_label
_atom_site_aniso_U_11
_atom_site_aniso_U_22
_atom_site_aniso_U_33
_atom_site_aniso_U_12
_atom_site_aniso_U_13
_atom_site_aniso_U_23
O1 .0491(12) .0528(13) .0519(12) -.0139(10) -.0053(11) .0062(10)
N1 .0466(15) .0442(14) .0514(14) .0119(13) -.0039(13) -.0065(12)
N2 .0592(17) .0591(17) .0512(15) -.0067(14) -.0055(15) -.0101(13)
C1 .0475(18) .0395(17) .0417(14) -.0016(14) .0079(15) .0052(12)
C2 .0416(16) .0336(14) .0518(18) -.0043(13) .0103(15) .0045(13)
C3 .0416(17) .0311(14) .0420(15) -.0008(13) .0041(14) -.0034(12)
C4 .0516(18) .0425(16) .0362(14) -.0050(14) .0119(15) -.0013(12)
C5 .0399(16) .0379(15) .0490(17) -.0068(13) .0112(15) -.0048(13)
C6 .0392(16) .0315(15) .0429(16) .0062(13) .0069(14) -.0026(12)
C7 .0433(17) .0412(16) .0501(17) .0026(14) .0006(15) -.0030(13)
C8 .0415(15) .0315(14) .0431(15) -.0012(12) -.0048(14) .0034(13)
C9 .0507(18) .0430(17) .0530(17) .0017(15) -.0030(17) -.0029(14)
C10 .060(2) .070(2) .060(2) -.007(2) -.017(2) -.0010(17)
C11 .0487(19) .056(2) .0591(19) .0044(15) -.0121(17) .0053(16)
C12 .0470(18) .0414(17) .0532(17) .0042(15) .0014(16) .0022(14)

loop_
_atom_type_symbol
_atom_type_description
_atom_type_scat_dispersion_real
_atom_type_scat_dispersion_imag
_atom_type_scat_source
C C .0033 .0016 'International Tables Vol C Tables 4.2.6.8 and 6.1.1.4'
H H .0000 .0000 'International Tables Vol C Tables 4.2.6.8 and 6.1.1.4'
N N .0061 .0033 'International Tables Vol C Tables 4.2.6.8 and 6.1.1.4'
O O .0106 .0060 'International Tables Vol C Tables 4.2.6.8 and 6.1.1.4'

loop_
_geom_angle_atom_site_label_1
_geom_angle_atom_site_label_2
_geom_angle_atom_site_label_3
_geom_angle
_geom_angle_publ_flag
C3 O1 H1A 113(2) yes
C8 N1 C7 120.3(2) yes
C8 N1 H1B 120(2) yes
C7 N1 H1B 112(2) yes
C9 N2 C10 117.5(3) yes
C2 C1 C6 121.6(2) ?
C2 C1 H1C 119.2 ?
C6 C1 H1C 119.2 ?
C1 C2 C3 120.5(3) ?
C1 C2 H2B 119.8 ?
C3 C2 H2B 119.8 ?
O1 C3 C4 122.2(2) ?
O1 C3 C2 118.7(2) ?
C4 C3 C2 119.1(3) ?
C3 C4 C5 119.9(2) ?
C3 C4 H4A 120.1 ?
C5 C4 H4A 120.1 ?
C6 C5 C4 121.6(3) ?
C6 C5 H5A 119.2 ?
C4 C5 H5A 119.2 ?
C5 C6 C1 117.2(3) ?
C5 C6 C7 120.8(2) ?
C1 C6 C7 122.0(2) ?
N1 C7 C6 112.4(2) ?
N1 C7 H7A 109.1 ?
C6 C7 H7A 109.1 ?
N1 C7 H7B 109.1 ?
C6 C7 H7B 109.1 ?
H7A C7 H7B 107.9 ?
N1 C8 C12 123.9(2) ?
N1 C8 C9 120.5(3) ?
C12 C8 C9 115.6(2) ?
N2 C9 C8 124.6(3) ?
N2 C9 H9A 117.7 ?
C8 C9 H9A 117.7 ?
N2 C10 C11 122.5(3) ?
N2 C10 H10A 118.7 ?
C11 C10 H10A 118.7 ?
C10 C11 C12 119.4(3) ?
C10 C11 H11A 120.3 ?
C12 C11 H11A 120.3 ?
C11 C12 C8 120.3(3) ?
C11 C12 H12A 119.8 ?
C8 C12 H12A 119.8 ?

loop_
_geom_bond_atom_site_label_1
_geom_bond_atom_site_label_2
_geom_bond_site_symmetry_2
_geom_bond_distance
_geom_bond_publ_flag
O1 C3 . 1.363(3) yes
O1 H1A . .98(4) ?
N1 C8 . 1.368(3) yes
N1 C7 . 1.453(3) yes
N1 H1B . .89(3) ?
N2 C9 . 1.322(3) yes
N2 C10 . 1.351(4) yes
C1 C2 . 1.376(4) ?
C1 C6 . 1.392(4) ?
C1 H1C . .9300 ?
C2 C3 . 1.383(4) ?
C2 H2B . .9300 ?
C3 C4 . 1.382(4) ?
C4 C5 . 1.390(4) ?
C4 H4A . .9300 ?
C5 C6 . 1.388(3) ?
C5 H5A . .9300 ?
C6 C7 . 1.504(4) ?
C7 H7A . .9700 ?
C7 H7B . .9700 ?
C8 C12 . 1.398(4) ?
C8 C9 . 1.401(4) ?
C9 H9A . .9300 ?
C10 C11 . 1.363(4) ?
C10 H10A . .9300 ?
C11 C12 . 1.367(4) ?
C11 H11A . .9300 ?
C12 H12A . .9300 ?

loop_
_geom_hbond_atom_site_label_D
_geom_hbond_atom_site_label_H
_geom_hbond_atom_site_label_A
_geom_hbond_site_symmetry_A
_geom_hbond_distance_DH
_geom_hbond_distance_HA
_geom_hbond_distance_DA
_geom_hbond_angle_DHA
_geom_hbond_publ_flag
O1 H1A N2 2_554 .98(4) 1.75(4) 2.723(3) 170(4) yes
N1 H1B O1 3_555 .89(3) 2.26(3) 3.133(3) 166(3) yes

loop_
_geom_torsion_atom_site_label_1
_geom_torsion_atom_site_label_2
_geom_torsion_atom_site_label_3
_geom_torsion_atom_site_label_4
_geom_torsion
C6 C1 C2 C3 -.8(4)
C1 C2 C3 O1 -178.2(2)
C1 C2 C3 C4 3.0(4)
O1 C3 C4 C5 179.0(2)
C2 C3 C4 C5 -2.3(4)
C3 C4 C5 C6 -.7(4)
C4 C5 C6 C1 2.9(4)
C4 C5 C6 C7 -179.0(2)
C2 C1 C6 C5 -2.2(4)
C2 C1 C6 C7 179.8(2)
C8 N1 C7 C6 174.1(2)
C5 C6 C7 N1 128.7(3)
C1 C6 C7 N1 -53.4(3)
C7 N1 C8 C12 -8.6(4)
C7 N1 C8 C9 171.6(3)
C10 N2 C9 C8 .2(4)
N1 C8 C9 N2 178.0(3)
C12 C8 C9 N2 -1.7(4)
C9 N2 C10 C11 .6(5)
N2 C10 C11 C12 .2(5)
C10 C11 C12 C8 -1.8(4)
N1 C8 C12 C11 -177.3(3)
C9 C8 C12 C11 2.5(4)

loop_
_cod_related_entry_id
_cod_related_entry_database
_cod_related_entry_code
1 ChemSpider 21132898
